data_4001954
loop_
_publ_author_name
'McGarry, Kathryn A.'
'Xie, Wei'
'Sutton, Christopher'
'Risko, Chad'
'Wu, Yanfei'
'Young, Victor G.'
'Br\'edas, Jean-Luc'
'Frisbie, C. Daniel'
'Douglas, Christopher J.'

_publ_section_title
;
 Rubrene-Based Single-Crystal Organic Semiconductors: Synthesis,
 Electronic Structure, and Charge-Transport Properties
;
_journal_issue 11
_journal_name_full 'Chemistry of Materials'
_journal_page_first 2254
_journal_paper_doi 10.1021/cm400736s
_journal_volume 25
_journal_year 2013
_chemical_formula_moiety 'C48 H34 F6'
_chemical_formula_sum 'C48 H34 F6'
_chemical_formula_weight 724.75
_chemical_name_common 11008a
_chemical_name_systematic
; 
 ? 
;
_space_group_IT_number 57
_symmetry_cell_setting orthorhombic
_symmetry_space_group_name_Hall '-P 2c 2b'
_symmetry_space_group_name_H-M 'P b c m'
_atom_sites_solution_hydrogens geom
_atom_sites_solution_primary direct
_atom_sites_solution_secondary difmap
_audit_creation_method SHELXL-97
_cell_angle_alpha 90.00
_cell_angle_beta 90.00
_cell_angle_gamma 90.00
_cell_formula_units_Z 4
_cell_length_a 7.5317(10)
_cell_length_b 14.634(2)
_cell_length_c 32.424(4)
_cell_measurement_reflns_used 2577
_cell_measurement_temperature 123(2)
_cell_measurement_theta_max 27.39
_cell_measurement_theta_min 2.513
_cell_volume 3573.7(8)
_computing_cell_refinement 'SAINT, Bruker'
_computing_data_collection 'SMART, Bruker'
_computing_data_reduction 'SAINT, Bruker'
_computing_molecular_graphics 'SHELXTL, Bruker'
_computing_publication_material 'Bruker SHELXTL'
_computing_structure_refinement 'SHELXL-97 (Sheldrick, 1997)'
_computing_structure_solution 'SHELXS-97 (Sheldrick, 1990)'
_diffrn_ambient_temperature 123(2)
_diffrn_measured_fraction_theta_full 1.000
_diffrn_measured_fraction_theta_max 1.000
_diffrn_measurement_device_type 'Bruker SMART Platform CCD'
_diffrn_measurement_method 'area detector, omega scans per phi'
_diffrn_radiation_monochromator graphite
_diffrn_radiation_source 'normal-focus sealed tube'
_diffrn_radiation_type MoK\a
_diffrn_radiation_wavelength 0.71073
_diffrn_reflns_av_R_equivalents 0.0426
_diffrn_reflns_av_sigmaI/netI 0.0225
_diffrn_reflns_limit_h_max 8
_diffrn_reflns_limit_h_min -8
_diffrn_reflns_limit_k_max 17
_diffrn_reflns_limit_k_min -17
_diffrn_reflns_limit_l_max 38
_diffrn_reflns_limit_l_min -38
_diffrn_reflns_number 28413
_diffrn_reflns_theta_full 25.03
_diffrn_reflns_theta_max 25.03
_diffrn_reflns_theta_min 2.51
_exptl_absorpt_coefficient_mu 0.099
_exptl_absorpt_correction_T_max 0.9970
_exptl_absorpt_correction_T_min 0.9523
_exptl_absorpt_correction_type multi-scan
_exptl_absorpt_process_details 'SADABS, R. Blessing, 1995'
_exptl_crystal_colour Orange
_exptl_crystal_density_diffrn 1.347
_exptl_crystal_density_method 'not measured'
_exptl_crystal_description Plate
_exptl_crystal_F_000 1504
_exptl_crystal_size_max 0.50
_exptl_crystal_size_mid 0.25
_exptl_crystal_size_min 0.03
_refine_diff_density_max 1.160
_refine_diff_density_min -0.973
_refine_diff_density_rms 0.068
_refine_ls_extinction_method none
_refine_ls_goodness_of_fit_ref 1.057
_refine_ls_hydrogen_treatment constr
_refine_ls_matrix_type full
_refine_ls_number_parameters 246
_refine_ls_number_reflns 3212
_refine_ls_number_restraints 0
_refine_ls_restrained_S_all 1.057
_refine_ls_R_factor_all 0.0976
_refine_ls_R_factor_gt 0.0761
_refine_ls_shift/su_max 0.000
_refine_ls_shift/su_mean 0.000
_refine_ls_structure_factor_coef Fsqd
_refine_ls_weighting_details 'calc w=1/[\s^2^(Fo^2^)+(0.0889P)^2^+9.4985P] where P=(Fo^2^+2Fc^2^)/3'
_refine_ls_weighting_scheme calc
_refine_ls_wR_factor_gt 0.2043
_refine_ls_wR_factor_ref 0.2221
_reflns_number_gt 2441
_reflns_number_total 3212
_reflns_threshold_expression >2sigma(I)
_cod_data_source_file cm400736s_si_003.cif
_cod_data_source_block 11008a
_cod_depositor_comments
;
The following automatic conversions were performed:

'_symmetry_cell_setting' value 'Orthorhombic' changed to
'orthorhombic' according to
/usr/data/users/saulius/automatic-downloads/retrospective/ACS/lib/dictionaries/cif_core.dic
dictionary named 'cif_core.dic' version 2.4.2 from 2011-04-26.

Automatic conversion script
Id: cif_fix_values 2281 2013-09-26 08:29:07Z andrius 
;
_cod_original_cell_volume 3573.8(8)
_cod_original_sg_symbol_H-M Pbcm
_cod_database_code 4001954

loop_
_symmetry_equiv_pos_as_xyz
'x, y, z'
'-x, -y, z+1/2'
'-x, y+1/2, -z+1/2'
'x, -y+1/2, -z'
'-x, -y, -z'
'x, y, -z-1/2'
'x, -y-1/2, z-1/2'
'-x, y-1/2, z'

loop_
_atom_site_label
_atom_site_type_symbol
_atom_site_fract_x
_atom_site_fract_y
_atom_site_fract_z
_atom_site_U_iso_or_equiv
_atom_site_adp_type
_atom_site_occupancy
_atom_site_symmetry_multiplicity
_atom_site_calc_flag
_atom_site_refinement_flags
C1 C -0.3353(4) 0.2592(2) 0.70622(9) 0.0249(7) Uani 1 1 d .
C2 C -0.4822(4) 0.2932(2) 0.72769(9) 0.0255(7) Uani 1 1 d .
C3 C -0.6317(5) 0.3342(2) 0.70715(10) 0.0296(8) Uani 1 1 d .
H3 H -0.6330 0.3361 0.6779 0.035 Uiso 1 1 calc R
C4 C -0.7703(5) 0.3700(2) 0.72813(11) 0.0328(8) Uani 1 1 d .
H4 H -0.8680 0.3953 0.7135 0.039 Uiso 1 1 calc R
C5 C 0.3731(5) 0.0494(2) 0.72808(11) 0.0340(8) Uani 1 1 d .
H5 H 0.4688 0.0223 0.7134 0.041 Uiso 1 1 calc R
C6 C 0.2364(5) 0.0880(2) 0.70718(11) 0.0317(8) Uani 1 1 d .
H6 H 0.2371 0.0862 0.6779 0.038 Uiso 1 1 calc R
C7 C 0.0910(4) 0.1315(2) 0.72784(10) 0.0265(7) Uani 1 1 d .
C8 C -0.0548(4) 0.1682(2) 0.70628(10) 0.0263(7) Uani 1 1 d .
C9 C -0.1946(4) 0.2138(2) 0.72733(9) 0.0252(7) Uani 1 1 d .
C10 C -0.3207(4) 0.2868(2) 0.66165(10) 0.0270(7) Uani 1 1 d .
C11 C -0.2233(5) 0.3656(2) 0.65304(10) 0.0313(8) Uani 1 1 d .
H11 H -0.1652 0.3970 0.6749 0.038 Uiso 1 1 calc R
C12 C -0.2102(5) 0.3987(3) 0.61326(11) 0.0377(9) Uani 1 1 d .
H12 H -0.1445 0.4528 0.6078 0.045 Uiso 1 1 calc R
C13 C -0.2936(5) 0.3524(3) 0.58126(11) 0.0400(9) Uani 1 1 d .
C14 C -0.3913(5) 0.2742(3) 0.58940(10) 0.0374(9) Uani 1 1 d .
H14 H -0.4479 0.2425 0.5675 0.045 Uiso 1 1 calc R
C15 C -0.4065(5) 0.2424(2) 0.62952(10) 0.0308(8) Uani 1 1 d .
H15 H -0.4763 0.1897 0.6351 0.037 Uiso 1 1 calc R
C16 C -0.0654(4) 0.1447(2) 0.66129(9) 0.0263(7) Uani 1 1 d .
C17 C 0.0367(4) 0.1879(2) 0.63142(10) 0.0278(7) Uani 1 1 d .
H17 H 0.1121 0.2370 0.6392 0.033 Uiso 1 1 calc R
C18 C 0.0305(5) 0.1605(2) 0.59038(10) 0.0304(8) Uani 1 1 d .
C19 C -0.0817(5) 0.0883(2) 0.57974(10) 0.0321(8) Uani 1 1 d .
H19 H -0.0890 0.0698 0.5517 0.039 Uiso 1 1 calc R
C20 C -0.1822(5) 0.0432(2) 0.60881(10) 0.0325(8) Uani 1 1 d .
C21 C -0.1721(5) 0.0715(2) 0.64970(10) 0.0297(8) Uani 1 1 d .
H21 H -0.2394 0.0403 0.6701 0.036 Uiso 1 1 calc R
C22 C -0.2779(7) 0.3889(4) 0.53830(13) 0.0631(14) Uani 1 1 d .
F1 F -0.3057(6) 0.4769(3) 0.53557(9) 0.1023(13) Uani 1 1 d .
F2 F -0.3933(8) 0.3545(3) 0.51296(9) 0.145(2) Uani 1 1 d .
F3 F -0.1201(7) 0.3810(5) 0.52366(12) 0.208(4) Uani 1 1 d .
C23 C 0.1424(6) 0.2063(3) 0.55775(11) 0.0428(10) Uani 1 1 d .
H23A H 0.1930 0.2628 0.5689 0.064 Uiso 1 1 calc R
H23B H 0.0683 0.2206 0.5338 0.064 Uiso 1 1 calc R
H23C H 0.2386 0.1652 0.5494 0.064 Uiso 1 1 calc R
C24 C -0.2998(6) -0.0358(3) 0.59684(13) 0.0534(11) Uani 1 1 d .
H24A H -0.3184 -0.0353 0.5669 0.080 Uiso 1 1 calc R
H24B H -0.4145 -0.0301 0.6109 0.080 Uiso 1 1 calc R
H24C H -0.2431 -0.0933 0.6049 0.080 Uiso 1 1 calc R

loop_
_atom_site_aniso_label
_atom_site_aniso_U_11
_atom_site_aniso_U_22
_atom_site_aniso_U_33
_atom_site_aniso_U_23
_atom_site_aniso_U_13
_atom_site_aniso_U_12
C1 0.0288(17) 0.0232(15) 0.0228(15) -0.0020(12) -0.0009(13) -0.0025(13)
C2 0.0273(17) 0.0230(15) 0.0264(16) 0.0001(12) -0.0028(14) -0.0054(13)
C3 0.0304(19) 0.0303(17) 0.0280(16) 0.0002(13) -0.0025(14) -0.0019(14)
C4 0.0278(18) 0.0337(18) 0.0369(18) 0.0037(15) -0.0054(15) 0.0008(15)
C5 0.0322(19) 0.0317(18) 0.0382(19) -0.0027(15) 0.0019(16) 0.0071(15)
C6 0.035(2) 0.0320(18) 0.0282(17) -0.0023(14) 0.0032(15) 0.0028(15)
C7 0.0287(18) 0.0238(16) 0.0270(16) -0.0012(13) 0.0011(14) -0.0009(13)
C8 0.0288(18) 0.0252(16) 0.0249(15) 0.0008(13) 0.0022(13) -0.0022(14)
C9 0.0293(18) 0.0243(15) 0.0221(16) 0.0015(12) -0.0008(13) -0.0029(13)
C10 0.0255(17) 0.0306(16) 0.0250(16) 0.0019(13) 0.0011(13) 0.0055(14)
C11 0.0310(19) 0.0333(18) 0.0296(17) 0.0004(14) -0.0011(14) 0.0017(15)
C12 0.039(2) 0.0371(19) 0.0370(19) 0.0096(16) 0.0066(17) 0.0057(16)
C13 0.043(2) 0.050(2) 0.0276(18) 0.0086(16) 0.0042(16) 0.0146(18)
C14 0.035(2) 0.053(2) 0.0243(17) -0.0056(16) -0.0044(15) 0.0097(17)
C15 0.0290(18) 0.0360(18) 0.0275(17) -0.0009(14) -0.0022(14) 0.0024(15)
C16 0.0280(17) 0.0271(16) 0.0239(16) -0.0013(13) -0.0009(13) 0.0042(13)
C17 0.0268(18) 0.0303(17) 0.0262(16) -0.0019(13) 0.0009(13) -0.0015(14)
C18 0.0314(19) 0.0345(18) 0.0254(16) 0.0023(13) 0.0024(14) 0.0034(15)
C19 0.038(2) 0.0340(18) 0.0245(16) -0.0039(14) -0.0036(15) 0.0036(15)
C20 0.037(2) 0.0305(17) 0.0298(17) -0.0038(14) -0.0032(15) -0.0027(15)
C21 0.0315(18) 0.0266(16) 0.0311(17) 0.0036(13) 0.0010(15) -0.0003(14)
C22 0.073(3) 0.084(4) 0.032(2) 0.014(2) 0.008(2) 0.027(3)
F1 0.140(3) 0.101(3) 0.066(2) 0.0526(19) -0.013(2) -0.010(2)
F2 0.281(6) 0.121(3) 0.0309(15) 0.0220(17) -0.047(3) -0.079(4)
F3 0.152(4) 0.388(9) 0.083(3) 0.135(4) 0.083(3) 0.163(5)
C23 0.045(2) 0.056(2) 0.0275(18) -0.0001(17) 0.0044(17) -0.0096(19)
C24 0.067(3) 0.050(2) 0.043(2) -0.0082(19) 0.001(2) -0.023(2)

loop_
_atom_type_symbol
_atom_type_description
_atom_type_scat_dispersion_real
_atom_type_scat_dispersion_imag
_atom_type_scat_source
C C 0.0033 0.0016 'International Tables Vol C Tables 4.2.6.8 and 6.1.1.4'
H H 0.0000 0.0000 'International Tables Vol C Tables 4.2.6.8 and 6.1.1.4'
F F 0.0171 0.0103 'International Tables Vol C Tables 4.2.6.8 and 6.1.1.4'

loop_
_geom_angle_atom_site_label_1
_geom_angle_atom_site_label_2
_geom_angle_atom_site_label_3
_geom_angle
_geom_angle_site_symmetry_1
_geom_angle_site_symmetry_3
C2 C1 C9 121.0(3) . .
C2 C1 C10 116.1(3) . .
C9 C1 C10 122.1(3) . .
C1 C2 C3 122.5(3) . .
C1 C2 C2 119.85(18) . 6_557
C3 C2 C2 117.57(18) . 6_557
C4 C3 C2 122.2(3) . .
C4 C3 H3 118.9 . .
C2 C3 H3 118.9 . .
C3 C4 C4 120.2(2) . 6_557
C3 C4 H4 119.9 . .
C4 C4 H4 119.9 6_557 .
C6 C5 C5 120.0(2) . 6_557
C6 C5 H5 120.0 . .
C5 C5 H5 120.0 6_557 .
C5 C6 C7 122.1(3) . .
C5 C6 H6 118.9 . .
C7 C6 H6 118.9 . .
C8 C7 C6 122.2(3) . .
C8 C7 C7 119.76(18) . 6_557
C6 C7 C7 117.87(19) . 6_557
C7 C8 C9 121.2(3) . .
C7 C8 C16 115.9(3) . .
C9 C8 C16 122.3(3) . .
C8 C9 C1 122.6(3) . .
C8 C9 C9 118.70(18) . 6_557
C1 C9 C9 118.69(18) . 6_557
C15 C10 C11 118.8(3) . .
C15 C10 C1 124.2(3) . .
C11 C10 C1 116.9(3) . .
C12 C11 C10 121.0(3) . .
C12 C11 H11 119.5 . .
C10 C11 H11 119.5 . .
C11 C12 C13 119.6(4) . .
C11 C12 H12 120.2 . .
C13 C12 H12 120.2 . .
C14 C13 C12 120.0(3) . .
C14 C13 C22 120.9(4) . .
C12 C13 C22 119.1(4) . .
C13 C14 C15 120.0(3) . .
C13 C14 H14 120.0 . .
C15 C14 H14 120.0 . .
C14 C15 C10 120.6(3) . .
C14 C15 H15 119.7 . .
C10 C15 H15 119.7 . .
C17 C16 C21 118.8(3) . .
C17 C16 C8 122.9(3) . .
C21 C16 C8 118.0(3) . .
C16 C17 C18 121.2(3) . .
C16 C17 H17 119.4 . .
C18 C17 H17 119.4 . .
C17 C18 C19 118.3(3) . .
C17 C18 C23 121.6(3) . .
C19 C18 C23 120.1(3) . .
C20 C19 C18 121.8(3) . .
C20 C19 H19 119.1 . .
C18 C19 H19 119.1 . .
C19 C20 C21 118.6(3) . .
C19 C20 C24 121.0(3) . .
C21 C20 C24 120.4(3) . .
C16 C21 C20 121.2(3) . .
C16 C21 H21 119.4 . .
C20 C21 H21 119.4 . .
F3 C22 F2 110.5(5) . .
F3 C22 F1 102.2(5) . .
F2 C22 F1 103.4(4) . .
F3 C22 C13 112.6(4) . .
F2 C22 C13 113.5(5) . .
F1 C22 C13 113.7(4) . .
C18 C23 H23A 109.5 . .
C18 C23 H23B 109.5 . .
H23A C23 H23B 109.5 . .
C18 C23 H23C 109.5 . .
H23A C23 H23C 109.5 . .
H23B C23 H23C 109.5 . .
C20 C24 H24A 109.5 . .
C20 C24 H24B 109.5 . .
H24A C24 H24B 109.5 . .
C20 C24 H24C 109.5 . .
H24A C24 H24C 109.5 . .
H24B C24 H24C 109.5 . .

loop_
_geom_bond_atom_site_label_1
_geom_bond_atom_site_label_2
_geom_bond_distance
_geom_bond_site_symmetry_2
C1 C2 1.399(5) .
C1 C9 1.426(4) .
C1 C10 1.505(4) .
C2 C3 1.439(5) .
C2 C2 1.447(6) 6_557
C3 C4 1.352(5) .
C3 H3 0.9500 .
C4 C4 1.418(7) 6_557
C4 H4 0.9500 .
C5 C6 1.356(5) .
C5 C5 1.422(7) 6_557
C5 H5 0.9500 .
C6 C7 1.433(5) .
C6 H6 0.9500 .
C7 C8 1.408(5) .
C7 C7 1.437(6) 6_557
C8 C9 1.421(5) .
C8 C16 1.501(4) .
C9 C9 1.470(6) 6_557
C10 C15 1.387(5) .
C10 C11 1.395(5) .
C11 C12 1.382(5) .
C11 H11 0.9500 .
C12 C13 1.389(6) .
C12 H12 0.9500 .
C13 C14 1.386(6) .
C13 C22 1.496(5) .
C14 C15 1.387(5) .
C14 H14 0.9500 .
C15 H15 0.9500 .
C16 C17 1.389(4) .
C16 C21 1.390(5) .
C17 C18 1.391(4) .
C17 H17 0.9500 .
C18 C19 1.396(5) .
C18 C23 1.510(5) .
C19 C20 1.377(5) .
C19 H19 0.9500 .
C20 C21 1.392(5) .
C20 C24 1.507(5) .
C21 H21 0.9500 .
C22 F3 1.285(6) .
C22 F2 1.298(6) .
C22 F1 1.308(6) .
C23 H23A 0.9800 .
C23 H23B 0.9800 .
C23 H23C 0.9800 .
C24 H24A 0.9800 .
C24 H24B 0.9800 .
C24 H24C 0.9800 .

loop_
_geom_torsion_atom_site_label_1
_geom_torsion_atom_site_label_2
_geom_torsion_atom_site_label_3
_geom_torsion_atom_site_label_4
_geom_torsion
_geom_torsion_site_symmetry_1
_geom_torsion_site_symmetry_4
C9 C1 C2 C3 -175.9(3) . .
C10 C1 C2 C3 13.8(4) . .
C9 C1 C2 C2 8.1(4) . 6_557
C10 C1 C2 C2 -162.21(19) . 6_557
C1 C2 C3 C4 -177.4(3) . .
C2 C2 C3 C4 -1.4(4) 6_557 .
C2 C3 C4 C4 1.4(4) . 6_557
C5 C5 C6 C7 1.4(4) 6_557 .
C5 C6 C7 C8 -177.3(3) . .
C5 C6 C7 C7 -1.4(4) . 6_557
C6 C7 C8 C9 -177.9(3) . .
C7 C7 C8 C9 6.3(4) 6_557 .
C6 C7 C8 C16 10.6(5) . .
C7 C7 C8 C16 -165.22(19) 6_557 .
C7 C8 C9 C1 173.9(3) . .
C16 C8 C9 C1 -15.1(5) . .
C7 C8 C9 C9 -6.3(4) . 6_557
C16 C8 C9 C9 164.7(2) . 6_557
C2 C1 C9 C8 171.8(3) . .
C10 C1 C9 C8 -18.4(5) . .
C2 C1 C9 C9 -8.0(4) . 6_557
C10 C1 C9 C9 161.7(2) . 6_557
C2 C1 C10 C15 -84.1(4) . .
C9 C1 C10 C15 105.6(4) . .
C2 C1 C10 C11 91.6(4) . .
C9 C1 C10 C11 -78.6(4) . .
C15 C10 C11 C12 -0.8(5) . .
C1 C10 C11 C12 -176.7(3) . .
C10 C11 C12 C13 -0.6(5) . .
C11 C12 C13 C14 0.9(6) . .
C11 C12 C13 C22 -179.8(4) . .
C12 C13 C14 C15 0.3(5) . .
C22 C13 C14 C15 -179.0(4) . .
C13 C14 C15 C10 -1.7(5) . .
C11 C10 C15 C14 1.9(5) . .
C1 C10 C15 C14 177.6(3) . .
C7 C8 C16 C17 -78.7(4) . .
C9 C8 C16 C17 109.9(4) . .
C7 C8 C16 C21 96.2(4) . .
C9 C8 C16 C21 -75.3(4) . .
C21 C16 C17 C18 1.4(5) . .
C8 C16 C17 C18 176.2(3) . .
C16 C17 C18 C19 0.2(5) . .
C16 C17 C18 C23 -179.3(3) . .
C17 C18 C19 C20 -1.3(5) . .
C23 C18 C19 C20 178.2(3) . .
C18 C19 C20 C21 0.8(5) . .
C18 C19 C20 C24 -178.8(4) . .
C17 C16 C21 C20 -2.0(5) . .
C8 C16 C21 C20 -177.1(3) . .
C19 C20 C21 C16 1.0(5) . .
C24 C20 C21 C16 -179.5(3) . .
C14 C13 C22 F3 -111.4(6) . .
C12 C13 C22 F3 69.3(7) . .
C14 C13 C22 F2 15.1(6) . .
C12 C13 C22 F2 -164.2(4) . .
C14 C13 C22 F1 132.9(5) . .
C12 C13 C22 F1 -46.4(6) . .
